data_7228930
loop_
_publ_author_name
'Topi\'c, Filip'
'Puttreddy, Rakesh'
'Rautiainen, J. Mikko'
'Tuononen, Heikki M.'
'Rissanen, Kari'

_publ_section_title
;
 Tridentate C--I&#x22EF;O&#x2212;--N+ halogen bonds
;
_journal_name_full CrystEngComm
_journal_paper_doi 10.1039/C7CE01381G
_journal_year 2017
_chemical_formula_moiety 'C6 H7 N O'
_chemical_formula_sum 'C6 H7 N O'
_chemical_formula_weight 109.13
_space_group_crystal_system tetragonal
_space_group_IT_number 141
_space_group_name_Hall '-I 4bd 2'
_space_group_name_H-M_alt 'I 41/a m d'
_symmetry_space_group_name_Hall '-I 4bd 2'
_symmetry_space_group_name_H-M 'I 41/a m d :2'
_atom_sites_solution_hydrogens mixed
_atom_sites_solution_primary direct
_audit_creation_date 2017-06-19
_audit_creation_method
;
Olex2 1.2
(compiled 2016.08.25 svn.r3337 for OlexSys, GUI svn.r5103)
;
_audit_update_record
;
2017-06-22 deposited with the CCDC.
2017-08-17 downloaded from the CCDC.
;
_cell_angle_alpha 90
_cell_angle_beta 90
_cell_angle_gamma 90
_cell_formula_units_Z 8
_cell_length_a 7.920(3)
_cell_length_b 7.920(3)
_cell_length_c 19.588(4)
_cell_measurement_reflns_used 1504
_cell_measurement_temperature 170
_cell_measurement_theta_max 27.485
_cell_measurement_theta_min 0.407
_cell_volume 1228.7(7)
_computing_molecular_graphics 'Olex2 (Dolomanov et al., 2009)'
_computing_publication_material 'Olex2 (Dolomanov et al., 2009)'
_computing_structure_refinement 'ShelXL (Sheldrick, 2015)'
_computing_structure_solution 'ShelXT (Sheldrick, 2015)'
_diffrn_ambient_temperature 170.0
_diffrn_measured_fraction_theta_full 0.997
_diffrn_measured_fraction_theta_max 0.976
_diffrn_measurement_device_type 'Bruker APEX-II CCD'
_diffrn_measurement_method '\w scans'
_diffrn_radiation_monochromator graphite
_diffrn_radiation_type MoK\a
_diffrn_radiation_wavelength 0.71073
_diffrn_reflns_av_R_equivalents 0.1126
_diffrn_reflns_av_unetI/netI 0.0655
_diffrn_reflns_Laue_measured_fraction_full 0.997
_diffrn_reflns_Laue_measured_fraction_max 0.976
_diffrn_reflns_limit_h_max 10
_diffrn_reflns_limit_h_min -8
_diffrn_reflns_limit_k_max 10
_diffrn_reflns_limit_k_min -7
_diffrn_reflns_limit_l_max 25
_diffrn_reflns_limit_l_min -25
_diffrn_reflns_number 4574
_diffrn_reflns_point_group_measured_fraction_full 0.997
_diffrn_reflns_point_group_measured_fraction_max 0.976
_diffrn_reflns_theta_full 25.242
_diffrn_reflns_theta_max 28.878
_diffrn_reflns_theta_min 2.774
_diffrn_standards_number 0
_exptl_absorpt_coefficient_mu 0.082
_exptl_absorpt_correction_T_max 0.7458
_exptl_absorpt_correction_T_min 0.4695
_exptl_absorpt_correction_type multi-scan
_exptl_absorpt_process_details
;
SADABS-2012/1 (Bruker,2012) was used for absorption correction.
wR2(int) was 0.0895 before and 0.0624 after correction.
The Ratio of minimum to maximum transmission is 0.6295.
The \l/2 correction factor is 0.0015.
;
_exptl_crystal_colour colourless
_exptl_crystal_colour_primary colourless
_exptl_crystal_density_diffrn 1.180
_exptl_crystal_description plate
_exptl_crystal_F_000 464
_exptl_crystal_size_max 0.13
_exptl_crystal_size_mid 0.09
_exptl_crystal_size_min 0.05
_refine_diff_density_max 0.166
_refine_diff_density_min -0.147
_refine_diff_density_rms 0.039
_refine_ls_extinction_method none
_refine_ls_goodness_of_fit_ref 1.007
_refine_ls_hydrogen_treatment constr
_refine_ls_matrix_type full
_refine_ls_number_parameters 29
_refine_ls_number_reflns 454
_refine_ls_number_restraints 0
_refine_ls_restrained_S_all 1.007
_refine_ls_R_factor_all 0.1579
_refine_ls_R_factor_gt 0.0571
_refine_ls_shift/su_max 0.000
_refine_ls_shift/su_mean 0.000
_refine_ls_structure_factor_coef Fsqd
_refine_ls_weighting_details 'w=1/[\s^2^(Fo^2^)+(0.0444P)^2^+1.6047P] where P=(Fo^2^+2Fc^2^)/3'
_refine_ls_weighting_scheme calc
_refine_ls_wR_factor_gt 0.1212
_refine_ls_wR_factor_ref 0.1644
_reflns_Friedel_coverage 0.000
_reflns_number_gt 189
_reflns_number_total 454
_reflns_threshold_expression 'I > 2\s(I)'
_cod_data_source_file c7ce01381g2.cif
_cod_data_source_block 3
_cod_original_cell_volume 1228.7(10)
_cod_database_code 7228930
_shelx_space_group_comment
;
The symmetry employed for this shelxl refinement is uniquely defined
by the following loop, which should always be used as a source of
symmetry information in preference to the above space-group names.
They are only intended as comments.
;
_olex2_refinement_description
;
1. Fixed Uiso
 At 1.2 times of:
  All C(H) groups
 At 1.5 times of:
  All C(H,H) groups
2. Others
 Fixed Sof: H4B(0.5) H4A(0.25)
3.a Riding coordinates:
 C4(H4B,H4A)
3.b Aromatic/amide H refined with riding coordinates:
 C1(H1), C2(H2)
;
_shelx_shelxl_version_number 2014/7
_olex2_submission_special_instructions 'No special instructions were received'

loop_
_space_group_symop_operation_xyz
'x, y, z'
'-x+1/2, -y, z+1/2'
'-y+1/4, x+3/4, z+1/4'
'y+1/4, -x+1/4, z+3/4'
'-x+1/2, y, -z+1/2'
'x, -y, -z'
'y+1/4, x+3/4, -z+1/4'
'-y+1/4, -x+1/4, -z+3/4'
'x+1/2, y+1/2, z+1/2'
'-x+1, -y+1/2, z+1'
'-y+3/4, x+5/4, z+3/4'
'y+3/4, -x+3/4, z+5/4'
'-x+1, y+1/2, -z+1'
'x+1/2, -y+1/2, -z+1/2'
'y+3/4, x+5/4, -z+3/4'
'-y+3/4, -x+3/4, -z+5/4'
'-x, -y, -z'
'x-1/2, y, -z-1/2'
'y-1/4, -x-3/4, -z-1/4'
'-y-1/4, x-1/4, -z-3/4'
'x-1/2, -y, z-1/2'
'-x, y, z'
'-y-1/4, -x-3/4, z-1/4'
'y-1/4, x-1/4, z-3/4'
'-x+1/2, -y+1/2, -z+1/2'
'x, y+1/2, -z'
'y+1/4, -x-1/4, -z+1/4'
'-y+1/4, x+1/4, -z-1/4'
'x, -y+1/2, z'
'-x+1/2, y+1/2, z+1/2'
'-y+1/4, -x-1/4, z+1/4'
'y+1/4, x+1/4, z-1/4'

loop_
_atom_site_label
_atom_site_type_symbol
_atom_site_fract_x
_atom_site_fract_y
_atom_site_fract_z
_atom_site_U_iso_or_equiv
_atom_site_adp_type
_atom_site_occupancy
_atom_site_site_symmetry_order
_atom_site_calc_flag
_atom_site_refinement_flags_posn
_atom_site_refinement_flags_adp
_atom_site_refinement_flags_occupancy
_atom_site_disorder_assembly
_atom_site_disorder_group
O1 O 0.5000 0.7500 0.75409(14) 0.0606(11) Uani 1 4 d S T P A 2
N1 N 0.5000 0.7500 0.68659(17) 0.0515(11) Uani 1 4 d S T P A 2
C1 C 0.3532(5) 0.7500 0.65235(16) 0.0593(11) Uani 1 2 d S T P A 2
H1 H 0.2495 0.7500 0.6767 0.071 Uiso 1 2 calc RS T P A 2
C2 C 0.3521(6) 0.7500 0.58178(15) 0.0681(13) Uani 1 2 d S T P A 2
H2 H 0.2472 0.7500 0.5583 0.082 Uiso 1 2 calc RS T P A 2
C3 C 0.5000 0.7500 0.5449(2) 0.0591(14) Uani 1 4 d S T P . .
C4 C 0.5000 0.7500 0.4677(2) 0.085(2) Uani 1 4 d S T P A .
H4B H 0.3871 0.7488 0.4505 0.128 Uiso 0.5 1 d R . . B -1
H4A H 0.5540 0.8510 0.4527 0.128 Uiso 0.25 1 d R . . B -1

loop_
_atom_site_aniso_label
_atom_site_aniso_U_11
_atom_site_aniso_U_22
_atom_site_aniso_U_33
_atom_site_aniso_U_23
_atom_site_aniso_U_13
_atom_site_aniso_U_12
O1 0.077(3) 0.073(3) 0.0322(16) 0.000 0.000 0.000
N1 0.061(3) 0.055(3) 0.039(2) 0.000 0.000 0.000
C1 0.050(3) 0.075(3) 0.053(2) 0.000 0.0031(17) 0.000
C2 0.063(3) 0.097(4) 0.0443(19) 0.000 -0.0077(17) 0.000
C3 0.073(5) 0.063(4) 0.041(3) 0.000 0.000 0.000
C4 0.077(5) 0.138(6) 0.040(3) 0.000 0.000 0.000

loop_
_atom_type_symbol
_atom_type_description
_atom_type_scat_dispersion_real
_atom_type_scat_dispersion_imag
_atom_type_scat_source
C C 0.0033 0.0016 'International Tables Vol C Tables 4.2.6.8 and 6.1.1.4'
H H 0.0000 0.0000 'International Tables Vol C Tables 4.2.6.8 and 6.1.1.4'
N N 0.0061 0.0033 'International Tables Vol C Tables 4.2.6.8 and 6.1.1.4'
O O 0.0106 0.0060 'International Tables Vol C Tables 4.2.6.8 and 6.1.1.4'

loop_
_geom_angle_atom_site_label_1
_geom_angle_atom_site_label_2
_geom_angle_atom_site_label_3
_geom_angle
_geom_angle_site_symmetry_1
_geom_angle_site_symmetry_3
O1 N1 C1 119.98(19) . .
O1 N1 C1 119.98(19) . 10_564
C1 N1 C1 120.0(4) . 10_564
N1 C1 H1 119.8 . .
N1 C1 C2 120.3(4) . .
C2 C1 H1 119.8 . .
C1 C2 H2 119.3 . .
C3 C2 C1 121.3(4) . .
C3 C2 H2 119.3 . .
C2 C3 C2 116.7(4) . 10_564
C2 C3 C4 121.7(2) . .
C2 C3 C4 121.7(2) 10_564 .
C3 C4 H4B 110.7 . .
C3 C4 H4A 107.9 . .
H4B C4 H4A 108.6 . .

loop_
_geom_bond_atom_site_label_1
_geom_bond_atom_site_label_2
_geom_bond_distance
_geom_bond_site_symmetry_2
O1 N1 1.322(4) .
N1 C1 1.342(4) .
N1 C1 1.342(4) 10_564
C1 H1 0.9500 .
C1 C2 1.382(4) .
C2 H2 0.9500 .
C2 C3 1.376(4) .
C3 C2 1.376(4) 10_564
C3 C4 1.511(6) .
C4 H4B 0.9562 .
C4 H4A 0.9535 .
